data_2233773
loop_
_publ_author_name
'Vinutha, N.'
'Anthal, Sumati'
'Ranganatha, V. Lakshmi'
'Khanum, Shaukath Ara'
'Revannasiddaiah, D.'
'Kant, Rajni'
'Gupta, Vivek K.'

_publ_section_title
;
 2-Methylxanthen-9-one
;
_journal_coeditor_code CV5249
_journal_issue 3
_journal_name_full 'Acta Crystallographica Section E'
_journal_page_first o872
_journal_paper_doi 10.1107/S1600536812007702
_journal_volume 68
_journal_year 2012
_chemical_formula_iupac 'C14 H10 O2'
_chemical_formula_moiety 'C14 H10 O2'
_chemical_formula_sum 'C14 H10 O2'
_chemical_formula_weight 210.22
_chemical_name_systematic
;
2-Methylxanthen-9-one
;
_space_group_IT_number 2
_symmetry_cell_setting triclinic
_symmetry_space_group_name_Hall '-P 1'
_symmetry_space_group_name_H-M 'P -1'
_atom_sites_solution_hydrogens geom
_atom_sites_solution_primary direct
_atom_sites_solution_secondary difmap
_audit_creation_method SHELXL-97
_cell_angle_alpha 92.650(6)
_cell_angle_beta 116.592(8)
_cell_angle_gamma 104.045(7)
_cell_formula_units_Z 2
_cell_length_a 8.2678(7)
_cell_length_b 8.5268(6)
_cell_length_c 8.5965(7)
_cell_measurement_reflns_used 3639
_cell_measurement_temperature 293(2)
_cell_measurement_theta_max 29.1300
_cell_measurement_theta_min 3.5471
_cell_volume 517.28(9)
_computing_cell_refinement 'CrysAlis PRO (Oxford Diffraction, 2010)'
_computing_data_collection 'CrysAlis PRO (Oxford Diffraction, 2010)'
_computing_data_reduction 'CrysAlis PRO (Oxford Diffraction, 2010)'
_computing_molecular_graphics 'ORTEP-3 (Farrugia, 1997)'
_computing_publication_material 'PLATON (Spek, 2009)'
_computing_structure_refinement 'SHELXL97 (Sheldrick, 2008)'
_computing_structure_solution 'SHELXS97 (Sheldrick, 2008)'
_diffrn_ambient_temperature 293(2)
_diffrn_measured_fraction_theta_full 0.997
_diffrn_measured_fraction_theta_max 0.997
_diffrn_measurement_device_type 'Oxford Diffraction Xcalibur Sapphire3'
_diffrn_measurement_method 'omega scans'
_diffrn_radiation_monochromator graphite
_diffrn_radiation_source 'fine-focus sealed tube'
_diffrn_radiation_type MoK\a
_diffrn_radiation_wavelength 0.71073
_diffrn_reflns_av_R_equivalents 0.0327
_diffrn_reflns_av_sigmaI/netI 0.0267
_diffrn_reflns_limit_h_max 10
_diffrn_reflns_limit_h_min -10
_diffrn_reflns_limit_k_max 10
_diffrn_reflns_limit_k_min -10
_diffrn_reflns_limit_l_max 10
_diffrn_reflns_limit_l_min -10
_diffrn_reflns_number 10601
_diffrn_reflns_theta_full 26.00
_diffrn_reflns_theta_max 26.00
_diffrn_reflns_theta_min 3.55
_exptl_absorpt_coefficient_mu 0.090
_exptl_absorpt_correction_T_max 1.00000
_exptl_absorpt_correction_T_min 0.88949
_exptl_absorpt_correction_type multi-scan
_exptl_absorpt_process_details '(CrysAlis PRO; Oxford Diffraction, 2010)'
_exptl_crystal_colour white
_exptl_crystal_density_diffrn 1.350
_exptl_crystal_density_method 'not measured'
_exptl_crystal_description block
_exptl_crystal_F_000 220
_exptl_crystal_size_max 0.30
_exptl_crystal_size_mid 0.20
_exptl_crystal_size_min 0.20
_refine_diff_density_max 0.130
_refine_diff_density_min -0.148
_refine_ls_extinction_method none
_refine_ls_goodness_of_fit_ref 1.035
_refine_ls_hydrogen_treatment constr
_refine_ls_matrix_type full
_refine_ls_number_parameters 146
_refine_ls_number_reflns 2028
_refine_ls_number_restraints 0
_refine_ls_restrained_S_all 1.035
_refine_ls_R_factor_all 0.0884
_refine_ls_R_factor_gt 0.0516
_refine_ls_shift/su_max 0.000
_refine_ls_shift/su_mean 0.000
_refine_ls_structure_factor_coef Fsqd
_refine_ls_weighting_details 'calc w=1/[\s^2^(Fo^2^)+(0.0652P)^2^+0.0822P] where P=(Fo^2^+2Fc^2^)/3'
_refine_ls_weighting_scheme calc
_refine_ls_wR_factor_gt 0.1300
_refine_ls_wR_factor_ref 0.1517
_reflns_number_gt 1262
_reflns_number_total 2028
_reflns_threshold_expression I>2sigma(I)
_cod_data_source_file cv5249.cif
_cod_data_source_block I
_cod_original_cell_volume 517.28(7)
_cod_database_code 2233773
_cod_database_fobs_code 2233773

loop_
_symmetry_equiv_pos_as_xyz
'x, y, z'
'-x, -y, -z'

loop_
_atom_site_type_symbol
_atom_site_label
_atom_site_fract_x
_atom_site_fract_y
_atom_site_fract_z
_atom_site_U_iso_or_equiv
_atom_site_adp_type
_atom_site_calc_flag
_atom_site_refinement_flags
_atom_site_occupancy
_atom_site_symmetry_multiplicity
C C1 0.7846(3) 0.1172(2) 0.0063(2) 0.0552(5) Uani d . 1 1
H H1 0.8299 0.0663 -0.0570 0.066 Uiso calc R 1 1
C C2 0.7434(3) 0.2613(3) -0.0345(3) 0.0608(6) Uani d . 1 1
C C3 0.6748(3) 0.3344(3) 0.0625(3) 0.0672(6) Uani d . 1 1
H H3 0.6448 0.4315 0.0362 0.081 Uiso calc R 1 1
C C4 0.6505(3) 0.2675(3) 0.1948(3) 0.0658(6) Uani d . 1 1
H H4 0.6046 0.3187 0.2574 0.079 Uiso calc R 1 1
C C5 0.7034(3) -0.1210(3) 0.5685(3) 0.0623(6) Uani d . 1 1
H H5 0.6586 -0.0609 0.6249 0.075 Uiso calc R 1 1
C C6 0.7523(3) -0.2566(3) 0.6273(3) 0.0705(7) Uani d . 1 1
H H6 0.7410 -0.2886 0.7248 0.085 Uiso calc R 1 1
C C7 0.8186(3) -0.3476(3) 0.5441(3) 0.0707(7) Uani d . 1 1
H H7 0.8514 -0.4401 0.5855 0.085 Uiso calc R 1 1
C C8 0.8355(3) -0.3005(3) 0.4002(3) 0.0601(6) Uani d . 1 1
H H8 0.8802 -0.3616 0.3445 0.072 Uiso calc R 1 1
C C9 0.8034(3) -0.1098(2) 0.1823(2) 0.0487(5) Uani d . 1 1
O O9 0.8493(2) -0.19003(18) 0.09566(19) 0.0720(5) Uani d . 1 1
O O10 0.67103(19) 0.06452(17) 0.37199(17) 0.0590(4) Uani d . 1 1
C C11 0.6948(3) 0.1230(2) 0.2347(2) 0.0499(5) Uani d . 1 1
C C12 0.7212(3) -0.0736(2) 0.4230(2) 0.0494(5) Uani d . 1 1
C C13 0.7864(3) -0.1617(2) 0.3361(2) 0.0468(5) Uani d . 1 1
C C14 0.7604(3) 0.0446(2) 0.1403(2) 0.0466(5) Uani d . 1 1
C C15 0.7710(4) 0.3410(3) -0.1775(3) 0.0837(8) Uani d . 1 1
H H153 0.8406 0.4550 -0.1321 0.126 Uiso calc R 1 1
H H152 0.6498 0.3312 -0.2760 0.126 Uiso calc R 1 1
H H151 0.8401 0.2873 -0.2153 0.126 Uiso calc R 1 1

loop_
_atom_site_aniso_label
_atom_site_aniso_U_11
_atom_site_aniso_U_22
_atom_site_aniso_U_33
_atom_site_aniso_U_12
_atom_site_aniso_U_13
_atom_site_aniso_U_23
C1 0.0528(13) 0.0580(13) 0.0503(12) 0.0096(10) 0.0242(10) 0.0068(9)
C2 0.0544(13) 0.0574(13) 0.0561(12) 0.0066(10) 0.0185(10) 0.0142(10)
C3 0.0636(15) 0.0503(12) 0.0768(15) 0.0177(11) 0.0232(12) 0.0157(11)
C4 0.0650(15) 0.0579(14) 0.0772(15) 0.0234(11) 0.0338(12) 0.0065(11)
C5 0.0607(14) 0.0784(15) 0.0507(12) 0.0146(12) 0.0324(11) 0.0058(11)
C6 0.0706(16) 0.0855(17) 0.0549(13) 0.0158(13) 0.0320(12) 0.0220(12)
C7 0.0798(17) 0.0697(15) 0.0640(13) 0.0251(13) 0.0324(12) 0.0262(11)
C8 0.0670(14) 0.0558(13) 0.0586(12) 0.0193(11) 0.0302(11) 0.0096(10)
C9 0.0470(11) 0.0518(11) 0.0494(11) 0.0120(9) 0.0263(9) 0.0043(9)
O9 0.1003(12) 0.0713(10) 0.0769(10) 0.0395(9) 0.0617(9) 0.0172(8)
O10 0.0687(10) 0.0625(9) 0.0603(9) 0.0252(7) 0.0400(7) 0.0096(7)
C11 0.0468(12) 0.0492(11) 0.0510(11) 0.0117(9) 0.0225(9) 0.0055(9)
C12 0.0447(11) 0.0525(12) 0.0490(11) 0.0103(9) 0.0227(9) 0.0054(9)
C13 0.0432(11) 0.0496(11) 0.0441(10) 0.0088(9) 0.0205(9) 0.0047(8)
C14 0.0436(11) 0.0463(11) 0.0460(10) 0.0076(9) 0.0210(9) 0.0045(8)
C15 0.0831(18) 0.0799(17) 0.0763(16) 0.0159(14) 0.0302(14) 0.0321(13)

loop_
_atom_type_symbol
_atom_type_description
_atom_type_scat_dispersion_real
_atom_type_scat_dispersion_imag
_atom_type_scat_source
C C 0.0033 0.0016 'International Tables Vol C Tables 4.2.6.8 and 6.1.1.4'
H H 0.0000 0.0000 'International Tables Vol C Tables 4.2.6.8 and 6.1.1.4'
O O 0.0106 0.0060 'International Tables Vol C Tables 4.2.6.8 and 6.1.1.4'

loop_
_geom_angle_atom_site_label_1
_geom_angle_atom_site_label_2
_geom_angle_atom_site_label_3
_geom_angle
C2 C1 C14 122.1(2)
C2 C1 H1 119.0
C14 C1 H1 119.0
C1 C2 C3 117.6(2)
C1 C2 C15 122.2(2)
C3 C2 C15 120.2(2)
C4 C3 C2 122.0(2)
C4 C3 H3 119.0
C2 C3 H3 119.0
C3 C4 C11 119.3(2)
C3 C4 H4 120.3
C11 C4 H4 120.3
C6 C5 C12 119.2(2)
C6 C5 H5 120.4
C12 C5 H5 120.4
C5 C6 C7 121.0(2)
C5 C6 H6 119.5
C7 C6 H6 119.5
C8 C7 C6 119.6(2)
C8 C7 H7 120.2
C6 C7 H7 120.2
C7 C8 C13 120.9(2)
C7 C8 H8 119.6
C13 C8 H8 119.6
O9 C9 C14 122.70(17)
O9 C9 C13 122.40(18)
C14 C9 C13 114.91(16)
C12 O10 C11 118.91(15)
O10 C11 C4 116.28(18)
O10 C11 C14 122.97(17)
C4 C11 C14 120.75(19)
O10 C12 C13 122.48(17)
O10 C12 C5 116.03(18)
C13 C12 C5 121.50(19)
C12 C13 C8 117.83(18)
C12 C13 C9 120.58(17)
C8 C13 C9 121.59(17)
C11 C14 C1 118.27(18)
C11 C14 C9 119.92(17)
C1 C14 C9 121.80(17)
C2 C15 H153 109.5
C2 C15 H152 109.5
H153 C15 H152 109.5
C2 C15 H151 109.5
H153 C15 H151 109.5
H152 C15 H151 109.5

loop_
_geom_bond_atom_site_label_1
_geom_bond_atom_site_label_2
_geom_bond_distance
C1 C2 1.373(3)
C1 C14 1.400(2)
C1 H1 0.9300
C2 C3 1.396(3)
C2 C15 1.509(3)
C3 C4 1.367(3)
C3 H3 0.9300
C4 C11 1.385(3)
C4 H4 0.9300
C5 C6 1.362(3)
C5 C12 1.390(3)
C5 H5 0.9300
C6 C7 1.386(3)
C6 H6 0.9300
C7 C8 1.373(3)
C7 H7 0.9300
C8 C13 1.402(3)
C8 H8 0.9300
C9 O9 1.225(2)
C9 C14 1.464(3)
C9 C13 1.467(2)
O10 C12 1.368(2)
O10 C11 1.377(2)
C11 C14 1.386(3)
C12 C13 1.385(3)
C15 H153 0.9600
C15 H152 0.9600
C15 H151 0.9600

loop_
_geom_torsion_atom_site_label_1
_geom_torsion_atom_site_label_2
_geom_torsion_atom_site_label_3
_geom_torsion_atom_site_label_4
_geom_torsion
C14 C1 C2 C3 -0.3(3)
C14 C1 C2 C15 179.37(18)
C1 C2 C3 C4 0.7(3)
C15 C2 C3 C4 -179.00(19)
C2 C3 C4 C11 0.0(3)
C12 C5 C6 C7 -0.2(3)
C5 C6 C7 C8 0.1(4)
C6 C7 C8 C13 -0.1(3)
C12 O10 C11 C4 -176.87(17)
C12 O10 C11 C14 2.7(3)
C3 C4 C11 O10 178.55(17)
C3 C4 C11 C14 -1.0(3)
C11 O10 C12 C13 -3.3(3)
C11 O10 C12 C5 176.62(16)
C6 C5 C12 O10 -179.48(18)
C6 C5 C12 C13 0.4(3)
O10 C12 C13 C8 179.45(17)
C5 C12 C13 C8 -0.4(3)
O10 C12 C13 C9 -0.4(3)
C5 C12 C13 C9 179.75(17)
C7 C8 C13 C12 0.3(3)
C7 C8 C13 C9 -179.92(18)
O9 C9 C13 C12 -175.44(19)
C14 C9 C13 C12 4.3(3)
O9 C9 C13 C8 4.8(3)
C14 C9 C13 C8 -175.48(17)
O10 C11 C14 C1 -178.18(16)
C4 C11 C14 C1 1.3(3)
O10 C11 C14 C9 1.6(3)
C4 C11 C14 C9 -178.92(17)
C2 C1 C14 C11 -0.7(3)
C2 C1 C14 C9 179.57(18)
O9 C9 C14 C11 174.89(19)
C13 C9 C14 C11 -4.9(3)
O9 C9 C14 C1 -5.4(3)
C13 C9 C14 C1 174.86(16)

loop_
_cod_related_entry_id
_cod_related_entry_database
_cod_related_entry_code
1 ChemSpider 194100
